data_2020880
loop_
_publ_author_name
'Lin, Xiao-Ying'
'Zheng, Qin-Qin'
'Gong, Ling-Zhu'
'Liu, Ya-Min'
'Liu, Min-Yi'
'Liu, Xin-Zhong'

_publ_section_title
;
 Manganese(II), lead(II) and cadmium(II) coordination complexes containing
 a tetrazole-based acylamide ligand: synthesis and the influence of the
 metal ions on the structures
;
_journal_coeditor_code YF3129
_journal_issue 2
_journal_name_full 'Acta Crystallographica Section C'
_journal_page_first
;
;
_journal_paper_doi 10.1107/S2053229617018101
_journal_volume 74
_journal_year 2018
_chemical_formula_iupac '[Mn (C10 H8 N5 O)2 (C H4 O)2]'
_chemical_formula_moiety 'C22 H24 Mn N10 O4'
_chemical_formula_sum 'C22 H24 Mn N10 O4'
_chemical_formula_weight 547.45
_chemical_name_systematic
Bis(methanol-\k<i>O</i>)bis[5-(3-phenylprop-2-enamido)-1<i>H</i>-1,2,3,4-tetrazol-1-ido-\k^2^<i>N</i>^1^,<i>O</i>]manganese(II)
_space_group_crystal_system triclinic
_space_group_IT_number 2
_space_group_name_Hall '-P 1'
_space_group_name_H-M_alt 'P -1'
_symmetry_space_group_name_Hall '-P 1'
_symmetry_space_group_name_H-M 'P -1'
_atom_sites_solution_hydrogens mixed
_audit_creation_method SHELXL-2014/7
_cell_angle_alpha 105.33(3)
_cell_angle_beta 103.20(3)
_cell_angle_gamma 94.00(3)
_cell_formula_units_Z 1
_cell_length_a 5.9328(12)
_cell_length_b 10.245(2)
_cell_length_c 10.853(2)
_cell_measurement_reflns_used 5174
_cell_measurement_temperature 293(2)
_cell_measurement_theta_max 27.46
_cell_measurement_theta_min 3.55
_cell_volume 613.4(3)
_computing_cell_refinement
;
CrystalClear (Rigaku, 2002)
;
_computing_data_collection
;
CrystalClear (Rigaku, 2002)
;
_computing_data_reduction
;
CrystalClear (Rigaku, 2002)
;
_computing_molecular_graphics
;
DIAMOND (Brandenburg, 2004)
;
_computing_publication_material
;
publCIF (Westrip, 2010)
;
_computing_structure_refinement
;
SHELXL2014 (Sheldrick, 2015)
;
_computing_structure_solution
;
SHELXS97 (Sheldrick, 2008)
;
_diffrn_ambient_temperature 293(2)
_diffrn_measured_fraction_theta_full 0.981
_diffrn_measured_fraction_theta_max 0.980
_diffrn_measurement_device_type 'Rigaku Saturn 724 CCD area-detector'
_diffrn_measurement_method 'Omega scan'
_diffrn_radiation_type MoK\a
_diffrn_radiation_wavelength 0.71073
_diffrn_reflns_av_R_equivalents 0.0400
_diffrn_reflns_limit_h_max 7
_diffrn_reflns_limit_h_min -7
_diffrn_reflns_limit_k_max 12
_diffrn_reflns_limit_k_min -12
_diffrn_reflns_limit_l_max 13
_diffrn_reflns_limit_l_min -10
_diffrn_reflns_number 4428
_diffrn_reflns_theta_full 25.242
_diffrn_reflns_theta_max 25.346
_diffrn_reflns_theta_min 3.562
_exptl_absorpt_coefficient_mu 0.589
_exptl_absorpt_correction_T_max 1.0000
_exptl_absorpt_correction_T_min 0.8843
_exptl_absorpt_correction_type multi-scan
_exptl_absorpt_process_details
;
(RAPID-AUTO; Rigaku, 1998)
;
_exptl_crystal_colour colourless
_exptl_crystal_density_diffrn 1.482
_exptl_crystal_description block
_exptl_crystal_F_000 283
_exptl_crystal_size_max 0.26
_exptl_crystal_size_mid 0.15
_exptl_crystal_size_min 0.08
_refine_diff_density_max 0.250
_refine_diff_density_min -0.347
_refine_ls_extinction_method none
_refine_ls_goodness_of_fit_ref 1.087
_refine_ls_hydrogen_treatment mixed
_refine_ls_matrix_type full
_refine_ls_number_parameters 172
_refine_ls_number_reflns 2204
_refine_ls_number_restraints 1
_refine_ls_restrained_S_all 1.087
_refine_ls_R_factor_all 0.0625
_refine_ls_R_factor_gt 0.0550
_refine_ls_shift/su_max 0.000
_refine_ls_shift/su_mean 0.000
_refine_ls_structure_factor_coef Fsqd
_refine_ls_weighting_details 'w=1/[\s^2^(Fo^2^)+(0.0283P)^2^+0.7141P] where P=(Fo^2^+2Fc^2^)/3'
_refine_ls_weighting_scheme calc
_refine_ls_wR_factor_gt 0.1108
_refine_ls_wR_factor_ref 0.1152
_reflns_number_gt 1985
_reflns_number_total 2204
_reflns_threshold_expression 'I > 2\s(I)'
_cod_data_source_file yf3129sup1.cif
_cod_data_source_block complex1
_cod_original_cell_volume 613.4(2)
_cod_database_code 2020880
_shelx_space_group_comment
;
The symmetry employed for this shelxl refinement is uniquely defined
by the following loop, which should always be used as a source of
symmetry information in preference to the above space-group names.
They are only intended as comments.
;

loop_
_space_group_symop_operation_xyz
'x, y, z'
'-x, -y, -z'

loop_
_atom_site_type_symbol
_atom_site_label
_atom_site_fract_x
_atom_site_fract_y
_atom_site_fract_z
_atom_site_U_iso_or_equiv
_atom_site_adp_type
_atom_site_calc_flag
_atom_site_occupancy
Mn Mn1 1.0000 0.5000 0.5000 0.0332(2) Uani d 1
O O1 0.8453(4) 0.4037(2) 0.6214(2) 0.0391(6) Uani d 1
O O2 0.6896(4) 0.3986(2) 0.3315(2) 0.0436(6) Uani d 1
H H2A 0.572(4) 0.369(4) 0.351(4) 0.065 Uiso d 1
N N1 1.3099(5) 0.2705(3) 0.3871(3) 0.0400(7) Uani d 1
N N3 1.1742(5) 0.0904(3) 0.4302(3) 0.0413(7) Uani d 1
N N4 1.1535(4) 0.3104(2) 0.4585(3) 0.0333(6) Uani d 1
N N5 0.9138(5) 0.1828(2) 0.5528(3) 0.0366(6) Uani d 1
H H12 0.8723 0.1013 0.5541 0.044 Uiso d 1
N N2 1.3223(5) 0.1407(3) 0.3703(3) 0.0441(7) Uani d 1
C C11 0.7089(8) 0.3000(4) 0.2171(4) 0.0634(11) Uani d 1
H H11A 0.5570 0.2690 0.1568 0.076 Uiso calc 1
H H11B 0.8102 0.3400 0.1755 0.076 Uiso calc 1
H H11C 0.7725 0.2240 0.2413 0.076 Uiso calc 1
C C1 1.0766(5) 0.1965(3) 0.4818(3) 0.0315(7) Uani d 1
C C4 0.5350(6) 0.3112(3) 0.7578(3) 0.0376(8) Uani d 1
H H4 0.5434 0.4019 0.7567 0.045 Uiso calc 1
C C5 0.3852(6) 0.2679(3) 0.8341(3) 0.0383(8) Uani d 1
C C2 0.8115(5) 0.2815(3) 0.6190(3) 0.0340(7) Uani d 1
C C9 0.1333(7) 0.3244(5) 0.9799(4) 0.0642(12) Uani d 1
H H9 0.0584 0.3891 1.0270 0.077 Uiso calc 1
C C3 0.6586(6) 0.2326(3) 0.6907(3) 0.0376(8) Uani d 1
H H3 0.6483 0.1410 0.6887 0.045 Uiso calc 1
C C10 0.2713(6) 0.3610(4) 0.9041(4) 0.0504(9) Uani d 1
H H10 0.2872 0.4508 0.9006 0.061 Uiso calc 1
C C6 0.3548(8) 0.1346(4) 0.8402(5) 0.0691(13) Uani d 1
H H6 0.4292 0.0691 0.7935 0.083 Uiso calc 1
C C7 0.2163(10) 0.0986(4) 0.9142(5) 0.0931(19) Uani d 1
H H7 0.1956 0.0084 0.9162 0.112 Uiso calc 1
C C8 0.1081(9) 0.1933(5) 0.9850(5) 0.0777(14) Uani d 1
H H8 0.0173 0.1682 1.0367 0.093 Uiso calc 1

loop_
_atom_site_aniso_label
_atom_site_aniso_U_11
_atom_site_aniso_U_22
_atom_site_aniso_U_33
_atom_site_aniso_U_12
_atom_site_aniso_U_13
_atom_site_aniso_U_23
Mn1 0.0368(4) 0.0212(3) 0.0495(5) 0.0046(3) 0.0210(3) 0.0151(3)
O1 0.0506(14) 0.0243(11) 0.0535(14) 0.0065(10) 0.0287(12) 0.0165(10)
O2 0.0384(13) 0.0415(13) 0.0548(15) 0.0012(11) 0.0235(12) 0.0117(12)
N1 0.0401(16) 0.0306(14) 0.0604(19) 0.0084(12) 0.0289(14) 0.0169(13)
N3 0.0446(16) 0.0258(13) 0.0634(19) 0.0066(12) 0.0309(15) 0.0148(13)
N4 0.0345(14) 0.0228(13) 0.0522(17) 0.0065(11) 0.0228(13) 0.0161(12)
N5 0.0405(15) 0.0238(13) 0.0553(17) 0.0049(11) 0.0258(14) 0.0160(12)
N2 0.0473(17) 0.0309(15) 0.067(2) 0.0095(13) 0.0340(16) 0.0186(14)
C11 0.067(3) 0.071(3) 0.053(2) 0.011(2) 0.024(2) 0.010(2)
C1 0.0304(16) 0.0237(15) 0.0434(18) 0.0042(12) 0.0136(14) 0.0114(14)
C4 0.0429(19) 0.0311(16) 0.0428(19) 0.0034(14) 0.0156(16) 0.0139(15)
C5 0.0394(18) 0.0390(18) 0.0395(18) 0.0020(15) 0.0174(15) 0.0109(15)
C2 0.0357(17) 0.0287(16) 0.0426(18) 0.0051(13) 0.0147(15) 0.0144(14)
C9 0.061(3) 0.068(3) 0.079(3) 0.017(2) 0.045(2) 0.023(2)
C3 0.0450(19) 0.0267(16) 0.049(2) 0.0023(14) 0.0232(16) 0.0145(15)
C10 0.052(2) 0.048(2) 0.064(2) 0.0132(18) 0.030(2) 0.0224(19)
C6 0.101(3) 0.039(2) 0.088(3) 0.007(2) 0.067(3) 0.018(2)
C7 0.147(5) 0.042(2) 0.122(4) -0.001(3) 0.102(4) 0.022(3)
C8 0.088(3) 0.075(3) 0.090(3) 0.002(3) 0.063(3) 0.025(3)

loop_
_atom_type_symbol
_atom_type_description
_atom_type_scat_dispersion_real
_atom_type_scat_dispersion_imag
_atom_type_scat_source
C C 0.0033 0.0016 'International Tables Vol C Tables 4.2.6.8 and 6.1.1.4'
H H 0.0000 0.0000 'International Tables Vol C Tables 4.2.6.8 and 6.1.1.4'
Mn Mn 0.3368 0.7283 'International Tables Vol C Tables 4.2.6.8 and 6.1.1.4'
N N 0.0061 0.0033 'International Tables Vol C Tables 4.2.6.8 and 6.1.1.4'
O O 0.0106 0.0060 'International Tables Vol C Tables 4.2.6.8 and 6.1.1.4'

loop_
_geom_angle_atom_site_label_1
_geom_angle_atom_site_label_2
_geom_angle_atom_site_label_3
_geom_angle_site_symmetry_1
_geom_angle_site_symmetry_3
_geom_angle
O1 Mn1 O1 2_766 . 180.00(7)
O1 Mn1 N4 2_766 . 97.49(8)
O1 Mn1 N4 . . 82.51(8)
O1 Mn1 N4 2_766 2_766 82.51(8)
O1 Mn1 N4 . 2_766 97.50(8)
N4 Mn1 N4 . 2_766 180.0
O1 Mn1 O2 2_766 2_766 88.01(9)
O1 Mn1 O2 . 2_766 91.99(9)
N4 Mn1 O2 . 2_766 91.27(10)
N4 Mn1 O2 2_766 2_766 88.73(10)
O1 Mn1 O2 2_766 . 91.99(9)
O1 Mn1 O2 . . 88.01(9)
N4 Mn1 O2 . . 88.73(10)
N4 Mn1 O2 2_766 . 91.27(10)
O2 Mn1 O2 2_766 . 180.0
C2 O1 Mn1 . . 131.2(2)
C11 O2 Mn1 . . 122.2(2)
C11 O2 H2A . . 106(3)
Mn1 O2 H2A . . 116(3)
N2 N1 N4 . . 109.8(2)
C1 N3 N2 . . 104.4(2)
C1 N4 N1 . . 103.6(2)
C1 N4 Mn1 . . 124.40(19)
N1 N4 Mn1 . . 131.08(18)
C2 N5 C1 . . 127.9(3)
C2 N5 H12 . . 116.0
C1 N5 H12 . . 116.1
N1 N2 N3 . . 109.2(2)
O2 C11 H11A . . 109.5
O2 C11 H11B . . 109.5
H11A C11 H11B . . 109.5
O2 C11 H11C . . 109.5
H11A C11 H11C . . 109.5
H11B C11 H11C . . 109.5
N3 C1 N4 . . 112.9(3)
N3 C1 N5 . . 120.5(3)
N4 C1 N5 . . 126.6(3)
C3 C4 C5 . . 125.5(3)
C3 C4 H4 . . 117.2
C5 C4 H4 . . 117.2
C10 C5 C6 . . 117.6(3)
C10 C5 C4 . . 120.1(3)
C6 C5 C4 . . 122.3(3)
O1 C2 N5 . . 123.7(3)
O1 C2 C3 . . 122.7(3)
N5 C2 C3 . . 113.6(3)
C8 C9 C10 . . 119.6(4)
C8 C9 H9 . . 120.2
C10 C9 H9 . . 120.2
C4 C3 C2 . . 123.6(3)
C4 C3 H3 . . 118.2
C2 C3 H3 . . 118.2
C5 C10 C9 . . 121.6(4)
C5 C10 H10 . . 119.2
C9 C10 H10 . . 119.2
C7 C6 C5 . . 120.6(4)
C7 C6 H6 . . 119.7
C5 C6 H6 . . 119.7
C8 C7 C6 . . 120.8(4)
C8 C7 H7 . . 119.6
C6 C7 H7 . . 119.6
C9 C8 C7 . . 119.8(4)
C9 C8 H8 . . 120.1
C7 C8 H8 . . 120.1

loop_
_geom_bond_atom_site_label_1
_geom_bond_atom_site_label_2
_geom_bond_site_symmetry_2
_geom_bond_distance
Mn1 O1 2_766 2.160(2)
Mn1 O1 . 2.160(2)
Mn1 N4 . 2.185(2)
Mn1 N4 2_766 2.185(2)
Mn1 O2 2_766 2.237(3)
Mn1 O2 . 2.237(3)
O1 C2 . 1.247(3)
O2 C11 . 1.412(4)
O2 H2A . 0.837(10)
N1 N2 . 1.303(4)
N1 N4 . 1.358(3)
N3 C1 . 1.321(4)
N3 N2 . 1.354(4)
N4 C1 . 1.329(4)
N5 C2 . 1.344(4)
N5 C1 . 1.387(4)
N5 H12 . 0.8582
C11 H11A . 0.9600
C11 H11B . 0.9600
C11 H11C . 0.9600
C4 C3 . 1.317(4)
C4 C5 . 1.465(4)
C4 H4 . 0.9300
C5 C10 . 1.373(5)
C5 C6 . 1.386(5)
C2 C3 . 1.464(4)
C9 C8 . 1.358(6)
C9 C10 . 1.383(5)
C9 H9 . 0.9300
C3 H3 . 0.9300
C10 H10 . 0.9300
C6 C7 . 1.368(5)
C6 H6 . 0.9300
C7 C8 . 1.365(6)
C7 H7 . 0.9300
C8 H8 . 0.9300

loop_
_geom_hbond_atom_site_label_D
_geom_hbond_atom_site_label_H
_geom_hbond_atom_site_label_A
_geom_hbond_site_symmetry_A
_geom_hbond_distance_DH
_geom_hbond_distance_HA
_geom_hbond_distance_DA
_geom_hbond_angle_DHA
N5 H12 N3 2_756 0.86 2.02 2.873(4) 171.4
O2 H2A N1 1_455 0.837(10) 1.960(12) 2.790(3) 171(4)

loop_
_geom_torsion_atom_site_label_1
_geom_torsion_atom_site_label_2
_geom_torsion_atom_site_label_3
_geom_torsion_atom_site_label_4
_geom_torsion
N2 N1 N4 C1 0.0(4)
N2 N1 N4 Mn1 -169.3(2)
N4 N1 N2 N3 0.0(4)
C1 N3 N2 N1 0.0(4)
N2 N3 C1 N4 0.0(4)
N2 N3 C1 N5 -179.5(3)
N1 N4 C1 N3 0.0(4)
Mn1 N4 C1 N3 170.3(2)
N1 N4 C1 N5 179.4(3)
Mn1 N4 C1 N5 -10.3(5)
C2 N5 C1 N3 174.9(3)
C2 N5 C1 N4 -4.5(6)
C3 C4 C5 C10 177.6(4)
C3 C4 C5 C6 -1.6(6)
Mn1 O1 C2 N5 14.9(5)
Mn1 O1 C2 C3 -166.3(2)
C1 N5 C2 O1 2.7(6)
C1 N5 C2 C3 -176.2(3)
C5 C4 C3 C2 -178.1(3)
O1 C2 C3 C4 3.6(6)
N5 C2 C3 C4 -177.4(3)
C6 C5 C10 C9 0.9(6)
C4 C5 C10 C9 -178.3(4)
C8 C9 C10 C5 -0.4(7)
C10 C5 C6 C7 -0.2(7)
C4 C5 C6 C7 179.0(5)
C5 C6 C7 C8 -1.0(9)
C10 C9 C8 C7 -0.9(8)
C6 C7 C8 C9 1.5(9)

_cod_database_fobs_code 2020880
